data_7016198
loop_
_publ_author_name
'Kumar, Mukesh'
'Papish, Elizabeth T.'
'Zeller, Matthias'
'Hunter, Allen D.'

_publ_section_title
;
 Zinc complexes of Ttz(R,Me) with O and S donors reveal differences
 between Tp and Ttz ligands: acid stability and binding to H or an
 additional metal (Ttz(R,Me) =
 tris(3-R-5-methyl-1,2,4-triazolyl)borate; R = Ph, tBu).
;
_journal_issue 29
_journal_name_full 'Dalton transactions (Cambridge, England : 2003)'
_journal_page_first 7517
_journal_page_last 7533
_journal_paper_doi 10.1039/c1dt10429b
_journal_volume 40
_journal_year 2011
_chemical_formula_sum 'C42 H40 B N10 O4 Zn'
_chemical_formula_weight 825.02
_chemical_name_systematic
;
?
;
_space_group_IT_number 14
_symmetry_cell_setting monoclinic
_symmetry_space_group_name_Hall '-P 2yn'
_symmetry_space_group_name_H-M 'P 1 21/n 1'
_atom_sites_solution_hydrogens geom
_atom_sites_solution_primary direct
_atom_sites_solution_secondary difmap
_audit_creation_method SHELXL-97
_cell_angle_alpha 90.00
_cell_angle_beta 115.455(2)
_cell_angle_gamma 90.00
_cell_formula_units_Z 4
_cell_length_a 16.6709(14)
_cell_length_b 14.6250(12)
_cell_length_c 18.4633(14)
_cell_measurement_reflns_used 5525
_cell_measurement_temperature 100(2)
_cell_measurement_theta_max 30.73
_cell_measurement_theta_min 2.59
_cell_volume 4064.6(6)
_computing_cell_refinement 'Apex2 v2008.2-4'
_computing_data_collection 'Apex2 v2008.2-4 (Bruker, 2008)'
_computing_data_reduction 'Apex2 v2008.2-4'
_computing_molecular_graphics 'SHELXTL 6.14'
_computing_publication_material 'SHELXTL 6.14'
_computing_structure_refinement 'SHELXTL 6.14'
_computing_structure_solution 'SHELXTL 6.14 (Bruker, 2000-2003; Sheldrick, 2008)'
_diffrn_ambient_temperature 100(2)
_diffrn_measured_fraction_theta_full 0.996
_diffrn_measured_fraction_theta_max 0.996
_diffrn_measurement_device_type 'Bruker AXS SMART APEX CCD diffractometer'
_diffrn_measurement_method '\w scans'
_diffrn_radiation_monochromator graphite
_diffrn_radiation_source 'fine-focus sealed tube'
_diffrn_radiation_type MoK\a
_diffrn_radiation_wavelength 0.71073
_diffrn_reflns_av_R_equivalents 0.0274
_diffrn_reflns_av_sigmaI/netI 0.0336
_diffrn_reflns_limit_h_max 21
_diffrn_reflns_limit_h_min -22
_diffrn_reflns_limit_k_max 19
_diffrn_reflns_limit_k_min -19
_diffrn_reflns_limit_l_max 20
_diffrn_reflns_limit_l_min -24
_diffrn_reflns_number 27607
_diffrn_reflns_theta_full 28.28
_diffrn_reflns_theta_max 28.28
_diffrn_reflns_theta_min 1.38
_diffrn_standards_number 0
_exptl_absorpt_coefficient_mu 0.659
_exptl_absorpt_correction_T_max 0.924
_exptl_absorpt_correction_T_min 0.782
_exptl_absorpt_correction_type multi-scan
_exptl_absorpt_process_details 'Apex2 v2008.2-4 (Bruker, 2008)'
_exptl_crystal_colour colourless
_exptl_crystal_density_diffrn 1.348
_exptl_crystal_density_method 'not measured'
_exptl_crystal_description plate
_exptl_crystal_F_000 1716
_exptl_crystal_size_max 0.55
_exptl_crystal_size_mid 0.32
_exptl_crystal_size_min 0.12
_refine_diff_density_max 1.003
_refine_diff_density_min -0.554
_refine_diff_density_rms 0.072
_refine_ls_extinction_method none
_refine_ls_goodness_of_fit_ref 1.041
_refine_ls_hydrogen_treatment mixed
_refine_ls_matrix_type full
_refine_ls_number_parameters 530
_refine_ls_number_reflns 10059
_refine_ls_number_restraints 20
_refine_ls_restrained_S_all 1.050
_refine_ls_R_factor_all 0.0577
_refine_ls_R_factor_gt 0.0424
_refine_ls_shift/su_max 0.001
_refine_ls_shift/su_mean 0.000
_refine_ls_structure_factor_coef Fsqd
_refine_ls_weighting_details 'calc w=1/[\s^2^(Fo^2^)+(0.0673P)^2^+2.4847P] where P=(Fo^2^+2Fc^2^)/3'
_refine_ls_weighting_scheme calc
_refine_ls_wR_factor_gt 0.1156
_refine_ls_wR_factor_ref 0.1252
_reflns_number_gt 7989
_reflns_number_total 10059
_reflns_threshold_expression I>2\s(I)
_cod_data_source_file c1dt10429b.txt
_cod_data_source_block 09mz244_0m
_cod_depositor_comments
;
The following automatic conversions were performed:

'_symmetry_cell_setting' value 'Monoclinic' changed to 'monoclinic'
according to /home/saulius/struct/CIF-dictionaries/cif_core.dic
dictionary named 'cif_core.dic' version 2.4.1 from 2010-06-29.

Automatic conversion script
Id: cif_fix_values 1715 2011-07-08 13:25:40Z adriana 
;
_cod_original_sg_symbol_H-M P2(1)/n
_cod_database_code 7016198

loop_
_symmetry_equiv_pos_as_xyz
'x, y, z'
'-x+1/2, y+1/2, -z+1/2'
'-x, -y, -z'
'x-1/2, -y-1/2, z-1/2'

loop_
_atom_site_label
_atom_site_type_symbol
_atom_site_fract_x
_atom_site_fract_y
_atom_site_fract_z
_atom_site_U_iso_or_equiv
_atom_site_adp_type
_atom_site_occupancy
_atom_site_symmetry_multiplicity
_atom_site_calc_flag
_atom_site_refinement_flags
_atom_site_disorder_assembly
_atom_site_disorder_group
B1 B 0.60827(15) 0.24105(15) 0.64282(13) 0.0181(4) Uani 1 1 d . . .
H1 H 0.5959 0.2389 0.6912 0.022 Uiso 1 1 calc R . .
C1 C 0.56238(15) 0.05629(15) 0.70624(13) 0.0242(4) Uani 1 1 d . . .
H1D H 0.5608 -0.0084 0.7195 0.036 Uiso 1 1 calc R . .
H1E H 0.5040 0.0839 0.6923 0.036 Uiso 1 1 calc R . .
H1C H 0.6073 0.0881 0.7526 0.036 Uiso 1 1 calc R . .
C2 C 0.58517(13) 0.06413(13) 0.63689(12) 0.0188(4) Uani 1 1 d . . .
C3 C 0.61526(12) 0.03217(13) 0.53894(11) 0.0175(4) Uani 1 1 d . . .
C4 C 0.63857(13) -0.02159(13) 0.48328(12) 0.0192(4) Uani 1 1 d . . .
C5 C 0.62987(13) -0.11698(14) 0.48179(12) 0.0209(4) Uani 1 1 d . . .
H5 H 0.6049 -0.1457 0.5135 0.025 Uiso 1 1 calc R . .
C6 C 0.65756(15) -0.16978(15) 0.43420(13) 0.0257(4) Uani 1 1 d . . .
H6 H 0.6524 -0.2345 0.4342 0.031 Uiso 1 1 calc R . .
C7 C 0.69257(17) -0.12843(16) 0.38685(15) 0.0325(5) Uani 1 1 d . . .
H7 H 0.7120 -0.1646 0.3547 0.039 Uiso 1 1 calc R . .
C8 C 0.69925(19) -0.03361(17) 0.38637(16) 0.0373(6) Uani 1 1 d . . .
H8 H 0.7217 -0.0051 0.3526 0.045 Uiso 1 1 calc R . .
C9 C 0.67344(16) 0.01965(15) 0.43483(14) 0.0289(5) Uani 1 1 d . . .
H9 H 0.6795 0.0843 0.4351 0.035 Uiso 1 1 calc R . .
C10 C 0.75648(14) 0.28375(16) 0.81781(12) 0.0249(4) Uani 1 1 d . . .
H10A H 0.8144 0.2778 0.8640 0.037 Uiso 1 1 calc R . .
H10B H 0.7191 0.2314 0.8162 0.037 Uiso 1 1 calc R . .
H10C H 0.7277 0.3404 0.8227 0.037 Uiso 1 1 calc R . .
C11 C 0.76897(13) 0.28637(13) 0.74235(12) 0.0186(4) Uani 1 1 d . . .
C12 C 0.82518(13) 0.29771(14) 0.65941(12) 0.0199(4) Uani 1 1 d . . .
C13 C 0.89272(15) 0.30614(16) 0.62901(14) 0.0267(5) Uani 1 1 d . . .
C14 C 0.98010(16) 0.32923(19) 0.68029(16) 0.0363(6) Uani 1 1 d . . .
H14 H 0.9960 0.3405 0.7354 0.044 Uiso 1 1 calc R . .
C15 C 1.04410(18) 0.3358(2) 0.65093(19) 0.0506(8) Uani 1 1 d . . .
H15 H 1.1036 0.3510 0.6861 0.061 Uiso 1 1 calc R . .
C16 C 1.0210(2) 0.3202(3) 0.5709(2) 0.0668(11) Uani 1 1 d . . .
H16 H 1.0645 0.3251 0.5508 0.080 Uiso 1 1 calc R . .
C17 C 0.9353(2) 0.2975(3) 0.52035(19) 0.0702(12) Uani 1 1 d . . .
H17 H 0.9197 0.2878 0.4650 0.084 Uiso 1 1 calc R . .
C18 C 0.87092(18) 0.2887(2) 0.54864(16) 0.0462(7) Uani 1 1 d . . .
H18 H 0.8122 0.2707 0.5133 0.055 Uiso 1 1 calc R . .
C19 C 0.48448(15) 0.38059(15) 0.67188(13) 0.0262(4) Uani 1 1 d . . .
H19A H 0.4555 0.4390 0.6717 0.039 Uiso 1 1 calc R . .
H19B H 0.5451 0.3809 0.7148 0.039 Uiso 1 1 calc R . .
H19C H 0.4507 0.3306 0.6809 0.039 Uiso 1 1 calc R . .
C20 C 0.48762(13) 0.36744(13) 0.59329(13) 0.0207(4) Uani 1 1 d . . .
C21 C 0.46395(13) 0.37827(13) 0.47144(12) 0.0197(4) Uani 1 1 d . . .
C22 C 0.42179(13) 0.40702(13) 0.38671(13) 0.0218(4) Uani 1 1 d . . .
C23 C 0.34455(14) 0.46050(14) 0.36085(14) 0.0275(5) Uani 1 1 d . . .
H23 H 0.3227 0.4796 0.3982 0.033 Uiso 1 1 calc R . .
C24 C 0.29997(15) 0.48551(16) 0.28073(15) 0.0324(5) Uani 1 1 d . . .
H24 H 0.2477 0.5217 0.2635 0.039 Uiso 1 1 calc R . .
C25 C 0.33115(16) 0.45816(16) 0.22582(15) 0.0340(5) Uani 1 1 d . . .
H25 H 0.2999 0.4748 0.1710 0.041 Uiso 1 1 calc R . .
C26 C 0.40820(16) 0.40636(15) 0.25101(14) 0.0296(5) Uani 1 1 d . . .
H26 H 0.4301 0.3882 0.2135 0.036 Uiso 1 1 calc R . .
C27 C 0.45338(14) 0.38106(14) 0.33111(13) 0.0247(4) Uani 1 1 d . . .
H27 H 0.5062 0.3458 0.3480 0.030 Uiso 1 1 calc R . .
C28 C 0.67952(13) 0.32914(14) 0.38340(12) 0.0209(4) Uani 1 1 d . . .
C29 C 0.68481(15) 0.40912(15) 0.42722(13) 0.0259(4) Uani 1 1 d . . .
H29 H 0.6742 0.4060 0.4738 0.031 Uiso 1 1 calc R . .
C30 C 0.70513(14) 0.49224(15) 0.40378(13) 0.0257(4) Uani 1 1 d . . .
H30 H 0.7090 0.5459 0.4341 0.031 Uiso 1 1 calc R . .
C31 C 0.71977(14) 0.49639(15) 0.33571(14) 0.0257(4) Uani 1 1 d . . .
C32 C 0.71801(17) 0.41829(16) 0.29242(15) 0.0317(5) Uani 1 1 d . . .
H32 H 0.7298 0.4221 0.2465 0.038 Uiso 1 1 calc R . .
C33 C 0.69898(16) 0.33493(16) 0.31652(14) 0.0289(5) Uani 1 1 d . . .
H33 H 0.6990 0.2811 0.2878 0.035 Uiso 1 1 calc R . .
C34 C 0.4856(3) 0.7397(3) 0.1406(2) 0.0745(12) Uani 1 1 d . . .
H34 H 0.5056 0.6785 0.1539 0.089 Uiso 1 1 calc R . .
C35 C 0.3981(3) 0.7563(3) 0.0927(2) 0.0718(11) Uani 1 1 d . . .
H35 H 0.3576 0.7067 0.0734 0.086 Uiso 1 1 calc R . .
C36 C 0.3686(3) 0.8428(4) 0.0723(2) 0.0770(12) Uani 1 1 d . . .
H36 H 0.3075 0.8542 0.0395 0.092 Uiso 1 1 calc R . .
C37 C 0.4292(4) 0.9159(4) 0.1003(3) 0.0944(17) Uani 1 1 d . . .
H37 H 0.4102 0.9772 0.0860 0.113 Uiso 1 1 calc R . .
C38 C 0.5193(4) 0.8953(5) 0.1502(3) 0.0920(16) Uani 1 1 d . . .
H38 H 0.5619 0.9431 0.1700 0.110 Uiso 1 1 calc R . .
C39 C 0.5439(3) 0.8088(4) 0.1693(2) 0.0810(13) Uani 1 1 d . . .
H39 H 0.6041 0.7956 0.2040 0.097 Uiso 1 1 calc R . .
N1 N 0.61610(11) 0.12307(11) 0.54257(10) 0.0174(3) Uani 1 1 d . . .
N2 N 0.59742(11) 0.14344(11) 0.60665(9) 0.0172(3) Uani 1 1 d . . .
N3 N 0.59577(11) -0.00650(11) 0.59618(10) 0.0187(3) Uani 1 1 d . . .
N4 N 0.74031(11) 0.27866(11) 0.61385(10) 0.0201(3) Uani 1 1 d . . .
N5 N 0.70490(11) 0.27125(11) 0.66854(10) 0.0173(3) Uani 1 1 d . . .
N6 N 0.84538(11) 0.30411(12) 0.73926(10) 0.0202(3) Uani 1 1 d . . .
N7 N 0.52897(11) 0.31600(11) 0.50273(10) 0.0185(3) Uani 1 1 d . . .
N8 N 0.54337(11) 0.30868(11) 0.58173(10) 0.0183(3) Uani 1 1 d . . .
N9 N 0.43716(11) 0.41144(12) 0.52556(11) 0.0226(4) Uani 1 1 d . . .
N10 N 0.73330(13) 0.58511(14) 0.30751(13) 0.0323(4) Uani 1 1 d . . .
O1 O 0.48438(10) 0.16146(10) 0.37948(9) 0.0224(3) Uani 1 1 d D . .
H1A H 0.4629(17) 0.1187(15) 0.3937(16) 0.034 Uiso 1 1 d D . .
H1B H 0.4482(15) 0.1744(19) 0.3330(11) 0.034 Uiso 1 1 d D . .
O2 O 0.65699(10) 0.24911(10) 0.40193(9) 0.0224(3) Uani 1 1 d . . .
O3 O 0.73513(13) 0.65389(12) 0.34659(13) 0.0422(4) Uani 1 1 d . . .
O4 O 0.74160(15) 0.58897(13) 0.24428(13) 0.0481(5) Uani 1 1 d . . .
C40 C 0.0650(19) 0.009(2) 0.5722(18) 0.206(9) Uani 0.50 1 d PGU A -1
H40 H 0.1019 0.0092 0.6282 0.247 Uiso 0.50 1 calc PR A -1
C41 C -0.007(2) 0.068(2) 0.5399(18) 0.248(9) Uani 0.50 1 d PGU A -1
H41 H -0.0199 0.1082 0.5739 0.297 Uiso 0.50 1 calc PR A -1
C42 C -0.0615(19) 0.067(2) 0.4579(18) 0.261(10) Uani 0.50 1 d PGU A -1
H42 H -0.1110 0.1072 0.4358 0.314 Uiso 0.50 1 calc PR A -1
C43 C -0.0432(19) 0.008(2) 0.4081(18) 0.206(9) Uani 0.50 1 d PG A -1
H43 H -0.0802 0.0072 0.3521 0.247 Uiso 0.50 1 calc PR A -1
C44 C 0.0292(19) -0.051(2) 0.4404(19) 0.248(9) Uani 0.50 1 d PG A -1
H44 H 0.0417 -0.0918 0.4064 0.297 Uiso 0.50 1 calc PR A -1
C45 C 0.0833(18) -0.051(2) 0.5224(19) 0.261(10) Uani 0.50 1 d PG A -1
H45 H 0.1327 -0.0908 0.5445 0.314 Uiso 0.50 1 calc PR A -1
Zn1 Zn 0.592213(15) 0.225900(15) 0.462307(14) 0.01838(8) Uani 1 1 d . . .

loop_
_atom_site_aniso_label
_atom_site_aniso_U_11
_atom_site_aniso_U_22
_atom_site_aniso_U_33
_atom_site_aniso_U_23
_atom_site_aniso_U_13
_atom_site_aniso_U_12
B1 0.0202(10) 0.0185(10) 0.0152(10) -0.0013(8) 0.0071(9) -0.0010(8)
C1 0.0319(11) 0.0215(10) 0.0219(10) 0.0012(8) 0.0139(9) -0.0011(8)
C2 0.0168(9) 0.0191(9) 0.0166(9) 0.0009(7) 0.0034(8) -0.0003(7)
C3 0.0157(9) 0.0177(9) 0.0151(9) 0.0004(7) 0.0028(7) -0.0003(7)
C4 0.0204(9) 0.0170(9) 0.0170(9) -0.0006(7) 0.0052(8) 0.0016(7)
C5 0.0219(10) 0.0185(9) 0.0184(10) 0.0013(8) 0.0050(8) 0.0001(8)
C6 0.0297(11) 0.0172(9) 0.0265(11) -0.0042(8) 0.0086(9) 0.0004(8)
C7 0.0450(14) 0.0241(11) 0.0355(13) -0.0069(10) 0.0240(11) 0.0012(10)
C8 0.0562(16) 0.0285(12) 0.0450(15) -0.0003(11) 0.0386(13) 0.0014(11)
C9 0.0417(13) 0.0174(10) 0.0359(12) -0.0013(9) 0.0245(11) 0.0008(9)
C10 0.0244(10) 0.0334(12) 0.0159(10) -0.0030(8) 0.0077(8) -0.0026(9)
C11 0.0206(9) 0.0173(9) 0.0153(9) -0.0014(7) 0.0054(8) 0.0006(7)
C12 0.0215(9) 0.0180(9) 0.0191(10) 0.0018(7) 0.0079(8) 0.0015(7)
C13 0.0261(11) 0.0295(11) 0.0274(11) 0.0073(9) 0.0141(9) 0.0052(9)
C14 0.0293(12) 0.0455(15) 0.0375(14) 0.0026(11) 0.0175(11) -0.0037(11)
C15 0.0305(13) 0.071(2) 0.0570(19) 0.0142(16) 0.0254(13) -0.0008(13)
C16 0.0436(17) 0.115(3) 0.058(2) 0.028(2) 0.0376(16) 0.0152(19)
C17 0.0458(18) 0.141(4) 0.0343(16) 0.0196(19) 0.0269(15) 0.021(2)
C18 0.0308(13) 0.085(2) 0.0259(13) 0.0098(13) 0.0148(11) 0.0131(13)
C19 0.0274(11) 0.0248(10) 0.0272(11) -0.0054(9) 0.0125(9) 0.0016(8)
C20 0.0202(9) 0.0161(9) 0.0246(10) -0.0041(8) 0.0085(8) -0.0020(7)
C21 0.0175(9) 0.0142(9) 0.0232(10) -0.0019(8) 0.0049(8) -0.0021(7)
C22 0.0213(10) 0.0147(9) 0.0234(10) 0.0010(8) 0.0038(8) -0.0018(7)
C23 0.0238(10) 0.0194(10) 0.0335(12) 0.0008(9) 0.0069(9) 0.0011(8)
C24 0.0231(11) 0.0222(11) 0.0378(13) 0.0050(10) -0.0003(10) 0.0012(8)
C25 0.0352(13) 0.0232(11) 0.0260(12) 0.0045(9) -0.0036(10) -0.0034(9)
C26 0.0373(12) 0.0216(10) 0.0224(11) 0.0003(9) 0.0057(10) -0.0012(9)
C27 0.0270(10) 0.0175(9) 0.0237(11) 0.0021(8) 0.0054(9) 0.0002(8)
C28 0.0201(9) 0.0206(10) 0.0219(10) 0.0001(8) 0.0087(8) 0.0003(7)
C29 0.0328(11) 0.0249(11) 0.0235(11) -0.0037(9) 0.0152(9) -0.0041(9)
C30 0.0289(11) 0.0216(10) 0.0288(11) -0.0054(9) 0.0144(9) -0.0027(8)
C31 0.0237(10) 0.0220(10) 0.0361(12) 0.0011(9) 0.0172(10) -0.0025(8)
C32 0.0433(13) 0.0287(12) 0.0350(13) -0.0030(10) 0.0282(11) -0.0064(10)
C33 0.0384(12) 0.0247(11) 0.0326(12) -0.0062(9) 0.0239(11) -0.0053(9)
C34 0.087(3) 0.104(3) 0.048(2) 0.013(2) 0.044(2) 0.007(3)
C35 0.072(3) 0.101(3) 0.053(2) 0.010(2) 0.037(2) -0.014(2)
C36 0.083(3) 0.109(4) 0.042(2) 0.015(2) 0.030(2) 0.015(3)
C37 0.165(5) 0.088(3) 0.066(3) 0.003(2) 0.085(4) 0.020(4)
C38 0.105(4) 0.127(5) 0.069(3) -0.044(3) 0.062(3) -0.041(4)
C39 0.076(3) 0.131(4) 0.050(2) -0.020(3) 0.040(2) -0.009(3)
N1 0.0185(8) 0.0174(8) 0.0144(8) -0.0007(6) 0.0054(6) 0.0005(6)
N2 0.0183(8) 0.0180(8) 0.0137(8) -0.0003(6) 0.0054(6) -0.0002(6)
N3 0.0202(8) 0.0181(8) 0.0148(8) 0.0003(6) 0.0048(7) -0.0003(6)
N4 0.0228(8) 0.0217(8) 0.0173(8) 0.0013(7) 0.0102(7) 0.0011(7)
N5 0.0203(8) 0.0175(8) 0.0137(8) -0.0012(6) 0.0068(7) -0.0002(6)
N6 0.0215(8) 0.0193(8) 0.0179(8) -0.0015(7) 0.0067(7) 0.0003(6)
N7 0.0192(8) 0.0177(8) 0.0163(8) 0.0000(6) 0.0056(7) 0.0004(6)
N8 0.0191(8) 0.0165(8) 0.0177(8) -0.0016(6) 0.0063(7) 0.0003(6)
N9 0.0211(8) 0.0178(8) 0.0271(9) -0.0022(7) 0.0088(7) 0.0012(7)
N10 0.0321(10) 0.0257(10) 0.0465(12) -0.0005(9) 0.0240(10) -0.0056(8)
O1 0.0226(7) 0.0206(7) 0.0189(7) 0.0044(6) 0.0039(6) -0.0026(6)
O2 0.0287(8) 0.0189(7) 0.0218(7) -0.0003(6) 0.0131(6) -0.0013(6)
O3 0.0539(11) 0.0220(8) 0.0626(13) -0.0047(8) 0.0363(10) -0.0057(8)
O4 0.0712(14) 0.0378(10) 0.0527(12) 0.0011(9) 0.0431(11) -0.0170(10)
C40 0.132(12) 0.178(12) 0.206(13) 0.012(11) -0.024(9) -0.032(10)
C41 0.271(14) 0.214(13) 0.157(13) -0.004(10) -0.004(9) 0.119(11)
C42 0.207(14) 0.318(16) 0.233(14) -0.106(13) 0.071(11) -0.051(12)
C43 0.132(12) 0.178(12) 0.206(13) 0.012(11) -0.024(9) -0.032(10)
C44 0.271(14) 0.214(13) 0.157(13) -0.004(10) -0.004(9) 0.119(11)
C45 0.207(14) 0.318(16) 0.233(14) -0.106(13) 0.071(11) -0.051(12)
Zn1 0.02113(13) 0.01590(12) 0.01897(13) 0.00245(9) 0.00943(10) 0.00167(8)

loop_
_atom_type_symbol
_atom_type_description
_atom_type_scat_dispersion_real
_atom_type_scat_dispersion_imag
_atom_type_scat_source
C C 0.0033 0.0016 'International Tables Vol C Tables 4.2.6.8 and 6.1.1.4'
H H 0.0000 0.0000 'International Tables Vol C Tables 4.2.6.8 and 6.1.1.4'
B B 0.0013 0.0007 'International Tables Vol C Tables 4.2.6.8 and 6.1.1.4'
N N 0.0061 0.0033 'International Tables Vol C Tables 4.2.6.8 and 6.1.1.4'
O O 0.0106 0.0060 'International Tables Vol C Tables 4.2.6.8 and 6.1.1.4'
Zn Zn 0.2839 1.4301 'International Tables Vol C Tables 4.2.6.8 and 6.1.1.4'

loop_
_geom_angle_atom_site_label_1
_geom_angle_atom_site_label_2
_geom_angle_atom_site_label_3
_geom_angle
_geom_angle_site_symmetry_1
_geom_angle_site_symmetry_3
_geom_angle_publ_flag
N5 B1 N8 110.81(16) . . ?
N5 B1 N2 108.07(16) . . ?
N8 B1 N2 111.10(16) . . ?
N5 B1 H1 108.9 . . ?
N8 B1 H1 108.9 . . ?
N2 B1 H1 108.9 . . ?
C2 C1 H1D 109.5 . . ?
C2 C1 H1E 109.5 . . ?
H1D C1 H1E 109.5 . . ?
C2 C1 H1C 109.5 . . ?
H1D C1 H1C 109.5 . . ?
H1E C1 H1C 109.5 . . ?
N3 C2 N2 110.78(17) . . ?
N3 C2 C1 124.75(18) . . ?
N2 C2 C1 124.47(18) . . ?
N1 C3 N3 112.24(17) . . ?
N1 C3 C4 124.62(18) . . ?
N3 C3 C4 123.01(17) . . ?
C9 C4 C5 119.05(19) . . ?
C9 C4 C3 121.60(18) . . ?
C5 C4 C3 119.27(18) . . ?
C6 C5 C4 120.39(19) . . ?
C6 C5 H5 119.8 . . ?
C4 C5 H5 119.8 . . ?
C7 C6 C5 120.2(2) . . ?
C7 C6 H6 119.9 . . ?
C5 C6 H6 119.9 . . ?
C6 C7 C8 119.8(2) . . ?
C6 C7 H7 120.1 . . ?
C8 C7 H7 120.1 . . ?
C9 C8 C7 120.5(2) . . ?
C9 C8 H8 119.7 . . ?
C7 C8 H8 119.7 . . ?
C8 C9 C4 120.1(2) . . ?
C8 C9 H9 120.0 . . ?
C4 C9 H9 120.0 . . ?
C11 C10 H10A 109.5 . . ?
C11 C10 H10B 109.5 . . ?
H10A C10 H10B 109.5 . . ?
C11 C10 H10C 109.5 . . ?
H10A C10 H10C 109.5 . . ?
H10B C10 H10C 109.5 . . ?
N6 C11 N5 110.44(17) . . ?
N6 C11 C10 124.53(18) . . ?
N5 C11 C10 125.03(18) . . ?
N4 C12 N6 113.52(17) . . ?
N4 C12 C13 124.10(19) . . ?
N6 C12 C13 122.30(19) . . ?
C18 C13 C14 119.1(2) . . ?
C18 C13 C12 120.1(2) . . ?
C14 C13 C12 120.7(2) . . ?
C15 C14 C13 120.2(3) . . ?
C15 C14 H14 119.9 . . ?
C13 C14 H14 119.9 . . ?
C16 C15 C14 119.9(3) . . ?
C16 C15 H15 120.1 . . ?
C14 C15 H15 120.1 . . ?
C17 C16 C15 120.1(3) . . ?
C17 C16 H16 119.9 . . ?
C15 C16 H16 119.9 . . ?
C16 C17 C18 121.0(3) . . ?
C16 C17 H17 119.5 . . ?
C18 C17 H17 119.5 . . ?
C17 C18 C13 119.7(3) . . ?
C17 C18 H18 120.2 . . ?
C13 C18 H18 120.2 . . ?
C20 C19 H19A 109.5 . . ?
C20 C19 H19B 109.5 . . ?
H19A C19 H19B 109.5 . . ?
C20 C19 H19C 109.5 . . ?
H19A C19 H19C 109.5 . . ?
H19B C19 H19C 109.5 . . ?
N9 C20 N8 111.03(18) . . ?
N9 C20 C19 125.42(18) . . ?
N8 C20 C19 123.55(19) . . ?
N7 C21 N9 112.88(18) . . ?
N7 C21 C22 125.39(18) . . ?
N9 C21 C22 121.69(18) . . ?
C27 C22 C23 118.9(2) . . ?
C27 C22 C21 123.07(19) . . ?
C23 C22 C21 118.0(2) . . ?
C24 C23 C22 120.1(2) . . ?
C24 C23 H23 119.9 . . ?
C22 C23 H23 119.9 . . ?
C25 C24 C23 120.5(2) . . ?
C25 C24 H24 119.8 . . ?
C23 C24 H24 119.8 . . ?
C24 C25 C26 119.8(2) . . ?
C24 C25 H25 120.1 . . ?
C26 C25 H25 120.1 . . ?
C25 C26 C27 120.1(2) . . ?
C25 C26 H26 119.9 . . ?
C27 C26 H26 119.9 . . ?
C26 C27 C22 120.5(2) . . ?
C26 C27 H27 119.7 . . ?
C22 C27 H27 119.7 . . ?
O2 C28 C29 123.00(18) . . ?
O2 C28 C33 118.67(18) . . ?
C29 C28 C33 118.33(19) . . ?
C30 C29 C28 121.09(19) . . ?
C30 C29 H29 119.5 . . ?
C28 C29 H29 119.5 . . ?
C29 C30 C31 119.2(2) . . ?
C29 C30 H30 120.4 . . ?
C31 C30 H30 120.4 . . ?
C30 C31 C32 121.3(2) . . ?
C30 C31 N10 118.8(2) . . ?
C32 C31 N10 119.8(2) . . ?
C33 C32 C31 119.5(2) . . ?
C33 C32 H32 120.3 . . ?
C31 C32 H32 120.3 . . ?
C32 C33 C28 120.5(2) . . ?
C32 C33 H33 119.8 . . ?
C28 C33 H33 119.8 . . ?
C39 C34 C35 120.8(5) . . ?
C39 C34 H34 119.6 . . ?
C35 C34 H34 119.6 . . ?
C36 C35 C34 120.5(5) . . ?
C36 C35 H35 119.8 . . ?
C34 C35 H35 119.8 . . ?
C35 C36 C37 119.5(4) . . ?
C35 C36 H36 120.3 . . ?
C37 C36 H36 120.3 . . ?
C36 C37 C38 118.1(5) . . ?
C36 C37 H37 121.0 . . ?
C38 C37 H37 121.0 . . ?
C39 C38 C37 119.6(5) . . ?
C39 C38 H38 120.2 . . ?
C37 C38 H38 120.2 . . ?
C38 C39 C34 121.5(5) . . ?
C38 C39 H39 119.2 . . ?
C34 C39 H39 119.2 . . ?
C3 N1 N2 104.93(15) . . ?
C3 N1 Zn1 135.22(13) . . ?
N2 N1 Zn1 114.90(12) . . ?
C2 N2 N1 107.54(16) . . ?
C2 N2 B1 128.80(16) . . ?
N1 N2 B1 122.68(15) . . ?
C2 N3 C3 104.50(16) . . ?
C12 N4 N5 103.18(16) . . ?
C11 N5 N4 109.12(16) . . ?
C11 N5 B1 129.32(17) . . ?
N4 N5 B1 121.31(16) . . ?
C11 N6 C12 103.73(17) . . ?
C21 N7 N8 104.46(16) . . ?
C21 N7 Zn1 137.48(14) . . ?
N8 N7 Zn1 117.37(12) . . ?
C20 N8 N7 107.46(16) . . ?
C20 N8 B1 127.48(17) . . ?
N7 N8 B1 124.99(16) . . ?
C20 N9 C21 104.17(17) . . ?
O3 N10 O4 122.2(2) . . ?
O3 N10 C31 119.3(2) . . ?
O4 N10 C31 118.6(2) . . ?
Zn1 O1 H1A 118.9(19) . . ?
Zn1 O1 H1B 133(2) . . ?
H1A O1 H1B 106(3) . . ?
C28 O2 Zn1 127.76(13) . . ?
C41 C40 C45 120.0 . . ?
C41 C40 H40 120.0 . . ?
C45 C40 H40 120.0 . . ?
C40 C41 C42 120.0 . . ?
C40 C41 H41 120.0 . . ?
C42 C41 H41 120.0 . . ?
C41 C42 C43 120.0 . . ?
C41 C42 H42 120.0 . . ?
C43 C42 H42 120.0 . . ?
C44 C43 C42 120.0 . . ?
C44 C43 H43 120.0 . . ?
C42 C43 H43 120.0 . . ?
C43 C44 C45 120.0 . . ?
C43 C44 H44 120.0 . . ?
C45 C44 H44 120.0 . . ?
C44 C45 C40 120.0 . . ?
C44 C45 H45 120.0 . . ?
C40 C45 H45 120.0 . . ?
O2 Zn1 N7 128.55(6) . . ?
O2 Zn1 O1 100.69(6) . . ?
N7 Zn1 O1 98.50(6) . . ?
O2 Zn1 N1 125.66(6) . . ?
N7 Zn1 N1 100.58(7) . . ?
O1 Zn1 N1 92.20(6) . . ?

loop_
_geom_bond_atom_site_label_1
_geom_bond_atom_site_label_2
_geom_bond_distance
_geom_bond_site_symmetry_2
_geom_bond_publ_flag
B1 N5 1.536(3) . ?
B1 N8 1.540(3) . ?
B1 N2 1.553(3) . ?
B1 H1 1.0000 . ?
C1 C2 1.488(3) . ?
C1 H1D 0.9800 . ?
C1 H1E 0.9800 . ?
C1 H1C 0.9800 . ?
C2 N3 1.333(3) . ?
C2 N2 1.340(3) . ?
C3 N1 1.331(2) . ?
C3 N3 1.356(2) . ?
C3 C4 1.473(3) . ?
C4 C9 1.396(3) . ?
C4 C5 1.402(3) . ?
C5 C6 1.389(3) . ?
C5 H5 0.9500 . ?
C6 C7 1.382(3) . ?
C6 H6 0.9500 . ?
C7 C8 1.392(3) . ?
C7 H7 0.9500 . ?
C8 C9 1.387(3) . ?
C8 H8 0.9500 . ?
C9 H9 0.9500 . ?
C10 C11 1.495(3) . ?
C10 H10A 0.9800 . ?
C10 H10B 0.9800 . ?
C10 H10C 0.9800 . ?
C11 N6 1.325(3) . ?
C11 N5 1.340(3) . ?
C12 N4 1.328(3) . ?
C12 N6 1.367(3) . ?
C12 C13 1.463(3) . ?
C13 C18 1.391(3) . ?
C13 C14 1.395(3) . ?
C14 C15 1.392(3) . ?
C14 H14 0.9500 . ?
C15 C16 1.376(5) . ?
C15 H15 0.9500 . ?
C16 C17 1.369(5) . ?
C16 H16 0.9500 . ?
C17 C18 1.387(4) . ?
C17 H17 0.9500 . ?
C18 H18 0.9500 . ?
C19 C20 1.487(3) . ?
C19 H19A 0.9800 . ?
C19 H19B 0.9800 . ?
C19 H19C 0.9800 . ?
C20 N9 1.335(3) . ?
C20 N8 1.348(2) . ?
C21 N7 1.342(2) . ?
C21 N9 1.348(3) . ?
C21 C22 1.474(3) . ?
C22 C27 1.393(3) . ?
C22 C23 1.403(3) . ?
C23 C24 1.389(3) . ?
C23 H23 0.9500 . ?
C24 C25 1.382(4) . ?
C24 H24 0.9500 . ?
C25 C26 1.388(3) . ?
C25 H25 0.9500 . ?
C26 C27 1.391(3) . ?
C26 H26 0.9500 . ?
C27 H27 0.9500 . ?
C28 O2 1.319(2) . ?
C28 C29 1.403(3) . ?
C28 C33 1.408(3) . ?
C29 C30 1.381(3) . ?
C29 H29 0.9500 . ?
C30 C31 1.381(3) . ?
C30 H30 0.9500 . ?
C31 C32 1.387(3) . ?
C31 N10 1.451(3) . ?
C32 C33 1.381(3) . ?
C32 H32 0.9500 . ?
C33 H33 0.9500 . ?
C34 C39 1.342(7) . ?
C34 C35 1.365(6) . ?
C34 H34 0.9500 . ?
C35 C36 1.350(6) . ?
C35 H35 0.9500 . ?
C36 C37 1.407(7) . ?
C36 H36 0.9500 . ?
C37 C38 1.416(7) . ?
C37 H37 0.9500 . ?
C38 C39 1.331(7) . ?
C38 H38 0.9500 . ?
C39 H39 0.9500 . ?
N1 N2 1.379(2) . ?
N1 Zn1 2.0271(16) . ?
N4 N5 1.376(2) . ?
N7 N8 1.377(2) . ?
N7 Zn1 2.0202(16) . ?
N10 O3 1.231(3) . ?
N10 O4 1.235(3) . ?
O1 Zn1 2.0237(15) . ?
O1 H1A 0.818(17) . ?
O1 H1B 0.831(17) . ?
O2 Zn1 1.8865(15) . ?
C40 C41 1.3900 . ?
C40 C45 1.3900 . ?
C40 H40 0.9500 . ?
C41 C42 1.3900 . ?
C41 H41 0.9500 . ?
C42 C43 1.3900 . ?
C42 H42 0.9500 . ?
C43 C44 1.3900 . ?
C43 H43 0.9500 . ?
C44 C45 1.3900 . ?
C44 H44 0.9500 . ?
C45 H45 0.9500 . ?

loop_
_geom_hbond_atom_site_label_D
_geom_hbond_atom_site_label_H
_geom_hbond_atom_site_label_A
_geom_hbond_distance_DH
_geom_hbond_distance_HA
_geom_hbond_distance_DA
_geom_hbond_angle_DHA
_geom_hbond_site_symmetry_A
O1 H1A N3 0.818(17) 1.959(18) 2.764(2) 167(3) 3_656
O1 H1B N6 0.831(17) 1.867(18) 2.677(2) 165(3) 4_565

loop_
_geom_torsion_atom_site_label_1
_geom_torsion_atom_site_label_2
_geom_torsion_atom_site_label_3
_geom_torsion_atom_site_label_4
_geom_torsion
_geom_torsion_site_symmetry_1
_geom_torsion_site_symmetry_2
_geom_torsion_site_symmetry_3
_geom_torsion_site_symmetry_4
_geom_torsion_publ_flag
N1 C3 C4 C9 7.2(3) . . . . ?
N3 C3 C4 C9 -168.4(2) . . . . ?
N1 C3 C4 C5 -176.10(18) . . . . ?
N3 C3 C4 C5 8.2(3) . . . . ?
C9 C4 C5 C6 1.5(3) . . . . ?
C3 C4 C5 C6 -175.23(19) . . . . ?
C4 C5 C6 C7 -1.1(3) . . . . ?
C5 C6 C7 C8 -0.6(4) . . . . ?
C6 C7 C8 C9 1.9(4) . . . . ?
C7 C8 C9 C4 -1.4(4) . . . . ?
C5 C4 C9 C8 -0.3(3) . . . . ?
C3 C4 C9 C8 176.4(2) . . . . ?
N4 C12 C13 C18 -3.9(3) . . . . ?
N6 C12 C13 C18 172.5(2) . . . . ?
N4 C12 C13 C14 177.9(2) . . . . ?
N6 C12 C13 C14 -5.7(3) . . . . ?
C18 C13 C14 C15 0.9(4) . . . . ?
C12 C13 C14 C15 179.1(2) . . . . ?
C13 C14 C15 C16 0.5(5) . . . . ?
C14 C15 C16 C17 -0.5(6) . . . . ?
C15 C16 C17 C18 -1.0(7) . . . . ?
C16 C17 C18 C13 2.3(6) . . . . ?
C14 C13 C18 C17 -2.2(4) . . . . ?
C12 C13 C18 C17 179.5(3) . . . . ?
N7 C21 C22 C27 -8.9(3) . . . . ?
N9 C21 C22 C27 173.53(19) . . . . ?
N7 C21 C22 C23 168.93(19) . . . . ?
N9 C21 C22 C23 -8.7(3) . . . . ?
C27 C22 C23 C24 1.1(3) . . . . ?
C21 C22 C23 C24 -176.85(19) . . . . ?
C22 C23 C24 C25 -0.1(3) . . . . ?
C23 C24 C25 C26 -0.9(3) . . . . ?
C24 C25 C26 C27 0.8(3) . . . . ?
C25 C26 C27 C22 0.2(3) . . . . ?
C23 C22 C27 C26 -1.1(3) . . . . ?
C21 C22 C27 C26 176.65(19) . . . . ?
O2 C28 C29 C30 -177.3(2) . . . . ?
C33 C28 C29 C30 2.5(3) . . . . ?
C28 C29 C30 C31 0.5(3) . . . . ?
C29 C30 C31 C32 -2.6(3) . . . . ?
C29 C30 C31 N10 174.6(2) . . . . ?
C30 C31 C32 C33 1.7(4) . . . . ?
N10 C31 C32 C33 -175.5(2) . . . . ?
C31 C32 C33 C28 1.4(4) . . . . ?
O2 C28 C33 C32 176.4(2) . . . . ?
C29 C28 C33 C32 -3.5(3) . . . . ?
C39 C34 C35 C36 0.8(5) . . . . ?
C34 C35 C36 C37 0.8(5) . . . . ?
C35 C36 C37 C38 -1.1(5) . . . . ?
C36 C37 C38 C39 -0.1(6) . . . . ?
C37 C38 C39 C34 1.7(6) . . . . ?
C35 C34 C39 C38 -2.1(6) . . . . ?
N3 C3 N1 N2 1.0(2) . . . . ?
C4 C3 N1 N2 -175.10(17) . . . . ?
N3 C3 N1 Zn1 -151.56(15) . . . . ?
C4 C3 N1 Zn1 32.4(3) . . . . ?
N3 C2 N2 N1 0.6(2) . . . . ?
C1 C2 N2 N1 -179.12(18) . . . . ?
N3 C2 N2 B1 -168.10(18) . . . . ?
C1 C2 N2 B1 12.2(3) . . . . ?
C3 N1 N2 C2 -0.9(2) . . . . ?
Zn1 N1 N2 C2 158.09(12) . . . . ?
C3 N1 N2 B1 168.62(17) . . . . ?
Zn1 N1 N2 B1 -32.4(2) . . . . ?
N5 B1 N2 C2 110.0(2) . . . . ?
N8 B1 N2 C2 -128.3(2) . . . . ?
N5 B1 N2 N1 -57.2(2) . . . . ?
N8 B1 N2 N1 64.6(2) . . . . ?
N2 C2 N3 C3 0.0(2) . . . . ?
C1 C2 N3 C3 179.70(19) . . . . ?
N1 C3 N3 C2 -0.6(2) . . . . ?
C4 C3 N3 C2 175.52(18) . . . . ?
N6 C12 N4 N5 -0.9(2) . . . . ?
C13 C12 N4 N5 175.78(19) . . . . ?
N6 C11 N5 N4 0.4(2) . . . . ?
C10 C11 N5 N4 -179.63(18) . . . . ?
N6 C11 N5 B1 174.72(18) . . . . ?
C10 C11 N5 B1 -5.3(3) . . . . ?
C12 N4 N5 C11 0.3(2) . . . . ?
C12 N4 N5 B1 -174.56(17) . . . . ?
N8 B1 N5 C11 125.1(2) . . . . ?
N2 B1 N5 C11 -113.0(2) . . . . ?
N8 B1 N5 N4 -61.2(2) . . . . ?
N2 B1 N5 N4 60.7(2) . . . . ?
N5 C11 N6 C12 -0.9(2) . . . . ?
C10 C11 N6 C12 179.13(19) . . . . ?
N4 C12 N6 C11 1.1(2) . . . . ?
C13 C12 N6 C11 -175.60(19) . . . . ?
N9 C21 N7 N8 0.7(2) . . . . ?
C22 C21 N7 N8 -177.03(18) . . . . ?
N9 C21 N7 Zn1 170.33(14) . . . . ?
C22 C21 N7 Zn1 -7.4(3) . . . . ?
N9 C20 N8 N7 0.8(2) . . . . ?
C19 C20 N8 N7 -178.85(18) . . . . ?
N9 C20 N8 B1 -176.05(18) . . . . ?
C19 C20 N8 B1 4.3(3) . . . . ?
C21 N7 N8 C20 -0.9(2) . . . . ?
Zn1 N7 N8 C20 -173.00(12) . . . . ?
C21 N7 N8 B1 176.05(17) . . . . ?
Zn1 N7 N8 B1 4.0(2) . . . . ?
N5 B1 N8 C20 -110.1(2) . . . . ?
N2 B1 N8 C20 129.79(19) . . . . ?
N5 B1 N8 N7 73.6(2) . . . . ?
N2 B1 N8 N7 -46.6(2) . . . . ?
N8 C20 N9 C21 -0.4(2) . . . . ?
C19 C20 N9 C21 179.30(19) . . . . ?
N7 C21 N9 C20 -0.3(2) . . . . ?
C22 C21 N9 C20 177.60(18) . . . . ?
C30 C31 N10 O3 3.0(3) . . . . ?
C32 C31 N10 O3 -179.7(2) . . . . ?
C30 C31 N10 O4 -176.2(2) . . . . ?
C32 C31 N10 O4 1.1(3) . . . . ?
C29 C28 O2 Zn1 22.2(3) . . . . ?
C33 C28 O2 Zn1 -157.67(16) . . . . ?
C45 C40 C41 C42 0.0 . . . . ?
C40 C41 C42 C43 0.0 . . . . ?
C41 C42 C43 C44 0.0 . . . . ?
C42 C43 C44 C45 0.0 . . . . ?
C43 C44 C45 C40 0.0 . . . . ?
C41 C40 C45 C44 0.0 . . . . ?
C28 O2 Zn1 N7 7.8(2) . . . . ?
C28 O2 Zn1 O1 117.89(17) . . . . ?
C28 O2 Zn1 N1 -141.53(16) . . . . ?
C21 N7 Zn1 O2 58.8(2) . . . . ?
N8 N7 Zn1 O2 -132.60(13) . . . . ?
C21 N7 Zn1 O1 -52.3(2) . . . . ?
N8 N7 Zn1 O1 116.37(13) . . . . ?
C21 N7 Zn1 N1 -146.13(19) . . . . ?
N8 N7 Zn1 N1 22.51(14) . . . . ?
C3 N1 Zn1 O2 -62.1(2) . . . . ?
N2 N1 Zn1 O2 147.31(12) . . . . ?
C3 N1 Zn1 N7 141.78(18) . . . . ?
N2 N1 Zn1 N7 -8.78(14) . . . . ?
C3 N1 Zn1 O1 42.71(19) . . . . ?
N2 N1 Zn1 O1 -107.85(13) . . . . ?
